data_1507805
loop_
_publ_author_name
'Cimmino, Alessio'
'Andolfi, Anna'
'Zonno, Maria C.'
'Troise, Ciro'
'Santini, Antonello'
'Tuzi, Angela'
'Vurro, Maurizio'
'Ash, Gavin'
'Evidente, Antonio'

_publ_section_title
;
 Phomentrioloxin: A Phytotoxic Pentasubstituted Geranylcyclohexentriol
 Produced by Phomopsis sp., a Potential Mycoherbicide for Carthamus
 lanatus Biocontrol.
;
_journal_issue 6
_journal_name_full 'Journal of natural products'
_journal_page_first 1130
_journal_page_last 1137
_journal_paper_doi 10.1021/np300200j
_journal_volume 75
_journal_year 2012
_chemical_absolute_configuration unk
_chemical_formula_moiety 'C17 H24 O4'
_chemical_formula_sum 'C17 H24 O4'
_chemical_formula_weight 292.36
_space_group_IT_number 19
_symmetry_cell_setting orthorhombic
_symmetry_space_group_name_Hall 'P 2ac 2ab'
_symmetry_space_group_name_H-M 'P 21 21 21'
_atom_sites_solution_hydrogens geom
_atom_sites_solution_primary direct
_atom_sites_solution_secondary difmap
_audit_creation_method SHELXL-97
_cell_angle_alpha 90.00
_cell_angle_beta 90.00
_cell_angle_gamma 90.00
_cell_formula_units_Z 4
_cell_length_a 4.632(3)
_cell_length_b 11.982(7)
_cell_length_c 29.48(2)
_cell_measurement_reflns_used 120
_cell_measurement_temperature 173(2)
_cell_measurement_theta_max 14.191
_cell_measurement_theta_min 2.764
_cell_volume 1636.2(18)
_computing_cell_refinement 'Dirax/lsq (Duisenberg & Schreurs 1989-2000)'
_computing_data_collection 'Collect (Nonius BV, 1997-2000)'
_computing_data_reduction 'EvalCCD (Duisenberg & Schreurs 1990-2000)'
_computing_molecular_graphics 'Ortep-3 for Windows (Farrugia, 1997)'
_computing_structure_refinement 'SHELXL-97 (Sheldrick, 2008)'
_computing_structure_solution 'SIR97 (Altomare et al. 1999)'
_diffrn_ambient_temperature 173(2)
_diffrn_detector 'CCD plate'
_diffrn_detector_area_resol_mean 9
_diffrn_measured_fraction_theta_full 0.940
_diffrn_measured_fraction_theta_max 0.940
_diffrn_measurement_device '95mm CCD camera on \k-goniostat'
_diffrn_measurement_device_type 'Bruker-Nonius KappaCCD'
_diffrn_measurement_method 'CCD rotation images, thick slices'
_diffrn_radiation_monochromator graphite
_diffrn_radiation_source 'normal-focus sealed tube'
_diffrn_radiation_type MoK\a
_diffrn_radiation_wavelength 0.71073
_diffrn_reflns_av_R_equivalents 0.0616
_diffrn_reflns_av_sigmaI/netI 0.0639
_diffrn_reflns_limit_h_max 5
_diffrn_reflns_limit_h_min -5
_diffrn_reflns_limit_k_max 14
_diffrn_reflns_limit_k_min -13
_diffrn_reflns_limit_l_max 34
_diffrn_reflns_limit_l_min -29
_diffrn_reflns_number 6405
_diffrn_reflns_theta_full 24.99
_diffrn_reflns_theta_max 24.99
_diffrn_reflns_theta_min 3.25
_diffrn_source 'Enraf Nonius FR590'
_exptl_absorpt_coefficient_mu 0.083
_exptl_absorpt_correction_T_max 0.9983
_exptl_absorpt_correction_T_min 0.9518
_exptl_absorpt_correction_type multi-scan
_exptl_absorpt_process_details
;
SADABS(Bruker 2000)
;
_exptl_crystal_colour colorless
_exptl_crystal_density_diffrn 1.187
_exptl_crystal_density_method 'not measured'
_exptl_crystal_description block
_exptl_crystal_F_000 632
_exptl_crystal_size_max 0.60
_exptl_crystal_size_mid 0.50
_exptl_crystal_size_min 0.02
_refine_diff_density_max 0.236
_refine_diff_density_min -0.211
_refine_diff_density_rms 0.047
_refine_ls_abs_structure_details
;
the absolute structure parameter is meaningless because the 
compound is a weak anomalous scatterer. Merg 4 instruction
was used.
;
_refine_ls_extinction_method none
_refine_ls_goodness_of_fit_ref 1.095
_refine_ls_hydrogen_treatment mixed
_refine_ls_matrix_type full
_refine_ls_number_parameters 204
_refine_ls_number_reflns 1627
_refine_ls_number_restraints 0
_refine_ls_restrained_S_all 1.095
_refine_ls_R_factor_all 0.0897
_refine_ls_R_factor_gt 0.0546
_refine_ls_shift/su_max 0.000
_refine_ls_shift/su_mean 0.000
_refine_ls_structure_factor_coef Fsqd
_refine_ls_weighting_details 'calc w=1/[\s^2^(Fo^2^)+(0.0342P)^2^+0.9314P] where P=(Fo^2^+2Fc^2^)/3'
_refine_ls_weighting_scheme calc
_refine_ls_wR_factor_gt 0.1037
_refine_ls_wR_factor_ref 0.1161
_reflns_number_gt 1182
_reflns_number_total 1627
_reflns_threshold_expression >2sigma(I)
_cod_data_source_file np300200j_si_002.cif
_cod_data_source_block phom
_cod_original_sg_symbol_H-M 'P 212121'
_cod_database_code 1507805

loop_
_symmetry_equiv_pos_as_xyz
'x, y, z'
'-x+1/2, -y, z+1/2'
'x+1/2, -y+1/2, -z'
'-x, y+1/2, -z+1/2'

loop_
_atom_site_label
_atom_site_type_symbol
_atom_site_fract_x
_atom_site_fract_y
_atom_site_fract_z
_atom_site_U_iso_or_equiv
_atom_site_adp_type
_atom_site_occupancy
_atom_site_symmetry_multiplicity
_atom_site_calc_flag
_atom_site_refinement_flags
O1 O 0.1981(6) 1.0471(2) 0.22265(11) 0.0278(8) Uani 1 1 d .
H1O1 H 0.261(10) 1.111(3) 0.2268(15) 0.033 Uiso 1 1 d .
O2 O 0.7042(7) 0.9712(2) 0.26522(11) 0.0295(8) Uani 1 1 d .
H1O2 H 0.859(10) 1.000(4) 0.2569(17) 0.038(16) Uiso 1 1 d .
O3 O 0.5133(6) 0.6677(2) 0.19635(11) 0.0284(7) Uani 1 1 d .
H1O3 H 0.497(13) 0.597(4) 0.211(2) 0.075(18) Uiso 1 1 d .
O4 O 0.5357(7) 0.74883(19) 0.28132(11) 0.0311(8) Uani 1 1 d .
C1 C 0.4016(9) 0.9808(3) 0.19806(16) 0.0251(10) Uani 1 1 d .
H1 H 0.5369 1.0315 0.1815 0.030 Uiso 1 1 calc R
C2 C 0.5764(8) 0.9064(3) 0.22988(15) 0.0235(10) Uani 1 1 d .
H2 H 0.7342 0.8702 0.2120 0.028 Uiso 1 1 calc R
C3 C 0.3848(8) 0.8155(3) 0.24954(16) 0.0254(11) Uani 1 1 d .
H3 H 0.2129 0.8501 0.2645 0.030 Uiso 1 1 calc R
C4 C 0.2851(9) 0.7397(3) 0.21067(15) 0.0258(11) Uani 1 1 d .
H4 H 0.1212 0.6927 0.2217 0.031 Uiso 1 1 calc R
C5 C 0.1860(9) 0.8044(3) 0.17038(15) 0.0255(10) Uani 1 1 d .
H5 H 0.0788 0.7660 0.1478 0.031 Uiso 1 1 calc R
C6 C 0.2376(9) 0.9124(3) 0.16401(15) 0.0233(10) Uani 1 1 d .
C7 C 0.4924(13) 0.7792(4) 0.32774(16) 0.0476(14) Uani 1 1 d .
H7A H 0.5695 0.8543 0.3330 0.071 Uiso 1 1 calc R
H7B H 0.5925 0.7258 0.3474 0.071 Uiso 1 1 calc R
H7C H 0.2854 0.7783 0.3346 0.071 Uiso 1 1 calc R
C1' C 0.1253(9) 0.9731(3) 0.12569(17) 0.0298(11) Uani 1 1 d .
C2' C 0.0329(10) 1.0305(3) 0.09560(16) 0.0315(11) Uani 1 1 d .
C3' C -0.0932(10) 1.0927(4) 0.05839(18) 0.0376(12) Uani 1 1 d .
C4' C -0.2896(10) 1.0281(4) 0.02796(18) 0.0439(13) Uani 1 1 d .
H4'A H -0.3877 1.0806 0.0071 0.053 Uiso 1 1 calc R
H4'B H -0.4397 0.9914 0.0466 0.053 Uiso 1 1 calc R
C5' C -0.1328(11) 0.9394(4) 0.00000(17) 0.0402(13) Uani 1 1 d .
H5'A H -0.0110 0.8941 0.0206 0.048 Uiso 1 1 calc R
H5'B H -0.2779 0.8891 -0.0138 0.048 Uiso 1 1 calc R
C6' C 0.0540(10) 0.9866(4) -0.03697(18) 0.0395(12) Uani 1 1 d .
H6' H 0.0785 1.0653 -0.0374 0.047 Uiso 1 1 calc R
C7' C 0.1875(11) 0.9294(4) -0.06898(17) 0.0378(12) Uani 1 1 d .
C8' C -0.0284(13) 1.1999(4) 0.05373(19) 0.0560(15) Uani 1 1 d .
H8'A H -0.0815 1.2234 0.0257 0.067 Uiso 1 1 d R
H8'B H 0.0375 1.2416 0.0789 0.067 Uiso 1 1 d R
C9' C 0.3703(11) 0.9838(4) -0.10497(18) 0.0518(15) Uani 1 1 d .
H9'A H 0.3660 1.0650 -0.1010 0.078 Uiso 1 1 calc R
H9'B H 0.2941 0.9647 -0.1350 0.078 Uiso 1 1 calc R
H9'C H 0.5696 0.9571 -0.1024 0.078 Uiso 1 1 calc R
C10' C 0.1680(14) 0.8053(4) -0.07258(19) 0.0574(16) Uani 1 1 d .
H10A H 0.3601 0.7727 -0.0683 0.086 Uiso 1 1 calc R
H10B H 0.0942 0.7849 -0.1026 0.086 Uiso 1 1 calc R
H10C H 0.0369 0.7769 -0.0492 0.086 Uiso 1 1 calc R

loop_
_atom_site_aniso_label
_atom_site_aniso_U_11
_atom_site_aniso_U_22
_atom_site_aniso_U_33
_atom_site_aniso_U_23
_atom_site_aniso_U_13
_atom_site_aniso_U_12
O1 0.0219(14) 0.0158(12) 0.046(2) -0.0024(14) 0.0022(16) 0.0028(13)
O2 0.0246(15) 0.0250(14) 0.039(2) -0.0063(15) -0.0014(17) -0.0031(16)
O3 0.0301(16) 0.0202(13) 0.0348(19) -0.0021(13) 0.0058(17) 0.0055(14)
O4 0.0450(19) 0.0213(13) 0.0269(17) 0.0004(13) -0.0018(17) 0.0072(16)
C1 0.025(2) 0.0181(18) 0.033(3) -0.001(2) 0.008(2) 0.0000(19)
C2 0.021(2) 0.0184(18) 0.032(3) -0.0037(19) 0.003(2) -0.0006(18)
C3 0.023(2) 0.0181(18) 0.035(3) 0.003(2) 0.003(2) 0.0043(18)
C4 0.024(2) 0.0171(18) 0.036(3) -0.0015(19) 0.006(2) -0.002(2)
C5 0.021(2) 0.025(2) 0.031(3) -0.0081(19) 0.001(2) 0.001(2)
C6 0.022(2) 0.0233(19) 0.025(3) 0.0029(19) 0.002(2) 0.0020(19)
C7 0.077(4) 0.037(2) 0.028(3) -0.005(2) -0.004(3) 0.008(3)
C1' 0.031(2) 0.027(2) 0.032(3) -0.003(2) 0.006(2) -0.007(2)
C2' 0.036(3) 0.033(2) 0.025(3) 0.004(2) 0.002(2) 0.000(3)
C3' 0.040(3) 0.036(2) 0.037(3) 0.004(2) 0.005(3) 0.013(2)
C4' 0.035(2) 0.056(3) 0.041(3) 0.004(3) -0.005(3) 0.007(3)
C5' 0.043(3) 0.044(3) 0.034(3) 0.001(2) -0.002(3) -0.002(2)
C6' 0.046(3) 0.039(2) 0.034(3) 0.000(2) -0.007(3) -0.005(2)
C7' 0.036(3) 0.046(3) 0.031(3) 0.003(2) -0.007(3) -0.001(3)
C8' 0.089(4) 0.045(3) 0.034(3) 0.002(2) -0.001(4) 0.015(3)
C9' 0.057(4) 0.062(3) 0.037(3) -0.004(3) -0.009(3) 0.001(3)
C10' 0.072(4) 0.045(3) 0.055(4) -0.002(3) 0.000(4) 0.010(3)

loop_
_atom_type_symbol
_atom_type_description
_atom_type_scat_dispersion_real
_atom_type_scat_dispersion_imag
_atom_type_scat_source
C C 0.0033 0.0000 'International Tables Vol C Tables 4.2.6.8 and 6.1.1.4'
H H 0.0000 0.0000 'International Tables Vol C Tables 4.2.6.8 and 6.1.1.4'
O O 0.0106 0.0000 'International Tables Vol C Tables 4.2.6.8 and 6.1.1.4'

loop_
_geom_angle_atom_site_label_1
_geom_angle_atom_site_label_2
_geom_angle_atom_site_label_3
_geom_angle
C1 O1 H1O1 111(3)
C2 O2 H1O2 112(3)
C4 O3 H1O3 110(4)
C3 O4 C7 114.8(3)
O1 C1 C6 107.9(3)
O1 C1 C2 111.2(4)
C6 C1 C2 111.1(3)
O1 C1 H1 108.8
C6 C1 H1 108.8
C2 C1 H1 108.8
O2 C2 C3 110.7(4)
O2 C2 C1 110.6(3)
C3 C2 C1 110.1(3)
O2 C2 H2 108.5
C3 C2 H2 108.5
C1 C2 H2 108.5
O4 C3 C2 111.6(3)
O4 C3 C4 108.0(3)
C2 C3 C4 108.4(4)
O4 C3 H3 109.6
C2 C3 H3 109.6
C4 C3 H3 109.6
O3 C4 C5 107.9(3)
O3 C4 C3 110.8(3)
C5 C4 C3 112.3(3)
O3 C4 H4 108.6
C5 C4 H4 108.6
C3 C4 H4 108.6
C6 C5 C4 124.3(4)
C6 C5 H5 117.8
C4 C5 H5 117.8
C5 C6 C1' 122.5(4)
C5 C6 C1 121.8(4)
C1' C6 C1 115.5(3)
O4 C7 H7A 109.5
O4 C7 H7B 109.5
H7A C7 H7B 109.5
O4 C7 H7C 109.5
H7A C7 H7C 109.5
H7B C7 H7C 109.5
C2' C1' C6 175.4(5)
C1' C2' C3' 175.6(5)
C8' C3' C2' 119.0(5)
C8' C3' C4' 125.3(5)
C2' C3' C4' 115.7(4)
C3' C4' C5' 113.3(4)
C3' C4' H4'A 108.9
C5' C4' H4'A 108.9
C3' C4' H4'B 108.9
C5' C4' H4'B 108.9
H4'A C4' H4'B 107.7
C6' C5' C4' 113.8(4)
C6' C5' H5'A 108.8
C4' C5' H5'A 108.8
C6' C5' H5'B 108.8
C4' C5' H5'B 108.8
H5'A C5' H5'B 107.7
C7' C6' C5' 126.4(4)
C7' C6' H6' 116.8
C5' C6' H6' 116.8
C6' C7' C10' 122.6(5)
C6' C7' C9' 122.8(4)
C10' C7' C9' 114.5(5)
C3' C8' H8'A 109.5
C3' C8' H8'B 120.2
H8'A C8' H8'B 129.7
C7' C9' H9'A 109.5
C7' C9' H9'B 109.5
H9'A C9' H9'B 109.5
C7' C9' H9'C 109.5
H9'A C9' H9'C 109.5
H9'B C9' H9'C 109.5
C7' C10' H10A 109.5
C7' C10' H10B 109.5
H10A C10' H10B 109.5
C7' C10' H10C 109.5
H10A C10' H10C 109.5
H10B C10' H10C 109.5

loop_
_geom_bond_atom_site_label_1
_geom_bond_atom_site_label_2
_geom_bond_distance
O1 C1 1.430(5)
O1 H1O1 0.82(4)
O2 C2 1.428(5)
O2 H1O2 0.83(5)
O3 C4 1.428(5)
O3 H1O3 0.95(5)
O4 C3 1.416(5)
O4 C7 1.430(5)
C1 C6 1.502(6)
C1 C2 1.526(6)
C1 H1 1.0000
C2 C3 1.520(5)
C2 H2 1.0000
C3 C4 1.534(6)
C3 H3 1.0000
C4 C5 1.491(6)
C4 H4 1.0000
C5 C6 1.329(5)
C5 H5 0.9500
C6 C1' 1.441(6)
C7 H7A 0.9800
C7 H7B 0.9800
C7 H7C 0.9800
C1' C2' 1.201(6)
C2' C3' 1.449(7)
C3' C8' 1.326(6)
C3' C4' 1.494(7)
C4' C5' 1.528(6)
C4' H4'A 0.9900
C4' H4'B 0.9900
C5' C6' 1.502(7)
C5' H5'A 0.9900
C5' H5'B 0.9900
C6' C7' 1.320(7)
C6' H6' 0.9500
C7' C10' 1.493(6)
C7' C9' 1.506(7)
C8' H8'A 0.9061
C8' H8'B 0.9461
C9' H9'A 0.9800
C9' H9'B 0.9800
C9' H9'C 0.9800
C10' H10A 0.9800
C10' H10B 0.9800
C10' H10C 0.9800

loop_
_geom_torsion_atom_site_label_1
_geom_torsion_atom_site_label_2
_geom_torsion_atom_site_label_3
_geom_torsion_atom_site_label_4
_geom_torsion
O1 C1 C2 O2 -53.0(4)
C6 C1 C2 O2 -173.3(3)
O1 C1 C2 C3 69.6(4)
C6 C1 C2 C3 -50.7(5)
C7 O4 C3 C2 97.5(4)
C7 O4 C3 C4 -143.5(4)
O2 C2 C3 O4 -54.0(4)
C1 C2 C3 O4 -176.5(3)
O2 C2 C3 C4 -172.8(3)
C1 C2 C3 C4 64.7(4)
O4 C3 C4 O3 -45.7(4)
C2 C3 C4 O3 75.3(4)
O4 C3 C4 C5 -166.5(3)
C2 C3 C4 C5 -45.4(4)
O3 C4 C5 C6 -107.8(4)
C3 C4 C5 C6 14.7(6)
C4 C5 C6 C1' -176.8(4)
C4 C5 C6 C1 -0.8(7)
O1 C1 C6 C5 -103.5(4)
C2 C1 C6 C5 18.8(6)
O1 C1 C6 C1' 72.8(5)
C2 C1 C6 C1' -165.0(4)
C5 C6 C1' C2' 154(6)
C1 C6 C1' C2' -22(6)
C6 C1' C2' C3' -142(6)
C1' C2' C3' C8' 171(7)
C1' C2' C3' C4' -9(7)
C8' C3' C4' C5' 112.1(6)
C2' C3' C4' C5' -67.8(6)
C3' C4' C5' C6' -71.3(6)
C4' C5' C6' C7' -172.2(5)
C5' C6' C7' C10' 0.1(9)
C5' C6' C7' C9' 179.7(5)

loop_
_cod_related_entry_id
_cod_related_entry_code
_cod_related_entry_database
1 29784938 ChemSpider
